data_1535225
loop_
_publ_author_name
'Strobel, S.'
'Schleid, T.'

_publ_section_title
;
 Quaternaere Caesium - Kupfer(I) - Lanthanoid(III) - Selenide vom Typ Cs
 Cu3 M2 Se5 (M = Sm, Gd - Lu)
;
_journal_name_full 'Zeitschrift fuer Anorganische und Allgemeine Chemie'
_journal_page_first 706
_journal_page_last 711
_journal_volume 630
_journal_year 2004
_chemical_formula_sum 'Cs Cu3 Gd2 Se5'
_space_group_IT_number 63
_symmetry_space_group_name_Hall '-C 2c 2'
_symmetry_space_group_name_H-M 'C m c m'
_cell_angle_alpha 90
_cell_angle_beta 90
_cell_angle_gamma 90
_cell_formula_units_Z 4
_cell_length_a 4.1529
_cell_length_b 14.6934
_cell_length_c 17.4842
_cell_volume 1066.890
_citation_journal_id_ASTM ZAACAB
_cod_data_source_file Strobel_ZAACAB_2004_1372.cif
_cod_data_source_block Cs1Cu3Gd2Se5
_cod_original_cell_volume 1066.89
_cod_original_formula_sum 'Cs1 Cu3 Gd2 Se5'
_cod_database_code 1535225

loop_
_symmetry_equiv_pos_as_xyz
x,y,z
-x,-y,z+1/2
x,-y,-z
-x,y,-z+1/2
-x,-y,-z
x,y,-z-1/2
-x,y,z
x,-y,z-1/2
x+1/2,y+1/2,z
-x+1/2,-y+1/2,z+1/2
x+1/2,-y+1/2,-z
-x+1/2,y+1/2,-z+1/2
-x+1/2,-y+1/2,-z
x+1/2,y+1/2,-z-1/2
-x+1/2,y+1/2,z
x+1/2,-y+1/2,z-1/2

loop_
_atom_site_label
_atom_site_type_symbol
_atom_site_fract_x
_atom_site_fract_y
_atom_site_fract_z
_atom_site_occupancy
_atom_site_U_iso_or_equiv
Cu2 Cu+1 0 0.41649 0.0324 1 0.0
Cs1 Cs+1 0 0.93892 0.25 1 0.0
Cu1 Cu+1 0 0.65725 0.25 1 0.0
Se3 Se-2 0 0.16842 0.57041 1 0.0
Se2 Se-2 0 0.43999 0.61122 1 0.0
Gd1 Gd+3 0 0.19214 0.40833 1 0.0
Se1 Se-2 0 0.23682 0.25 1 0.0
